data_9014069
loop_
_publ_author_name
'Boffa Ballaran, T.'
'Frost, D. J.'
'Miyajima, N.'
'Heidelbach, F.'

_publ_section_title
;
 The structure of a super-aluminous version of the dense
 hydrous-magnesium silicate phase D
;
_journal_name_full 'American Mineralogist'
_journal_page_first 1113
_journal_page_last 1116
_journal_paper_doi 10.2138/am.2010.3462
_journal_volume 95
_journal_year 2010
_chemical_compound_source Synthetic
_chemical_formula_sum 'Al1.33 Fe0.21 Mg0.16 O6 Si0.91'
_chemical_name_mineral 'Phase-D (Al-rich)'
_space_group_IT_number 162
_symmetry_space_group_name_Hall '-P 3 2'
_symmetry_space_group_name_H-M 'P -3 1 m'
_cell_angle_alpha 90
_cell_angle_beta 90
_cell_angle_gamma 120
_cell_length_a 4.7621
_cell_length_b 4.7621
_cell_length_c 4.2964
_cell_formula_units_Z 1
_cell_volume 84.379
_database_code_amcsd 0005072
_exptl_crystal_density_diffrn 3.406
_cod_original_formula_sum 'Mg.16 Fe.21 Al1.33 Si.91 O6'
_cod_database_code 9014069

loop_
_space_group_symop_operation_xyz
x,y,z
x-y,-y,z
y,-x+y,-z
-y,-x,-z
-x+y,-x,z
-x,-x+y,z
-x,-y,-z
-x+y,y,-z
-y,x-y,z
y,x,z
x-y,x,-z
x,x-y,-z

loop_
_atom_site_aniso_label
_atom_site_aniso_U_11
_atom_site_aniso_U_22
_atom_site_aniso_U_33
_atom_site_aniso_U_12
_atom_site_aniso_U_13
_atom_site_aniso_U_23
MgM1 0.01940 0.01940 0.01600 0.00970 0.00000 0.00000
FeM1 0.01940 0.01940 0.01600 0.00970 0.00000 0.00000
AlM1 0.01940 0.01940 0.01600 0.00970 0.00000 0.00000
SiM1 0.01940 0.01940 0.01600 0.00970 0.00000 0.00000
MgM2 0.01070 0.01070 0.01150 0.00535 0.00000 0.00000
FeM2 0.01070 0.01070 0.01150 0.00535 0.00000 0.00000
AlM2 0.01070 0.01070 0.01150 0.00535 0.00000 0.00000
SiM2 0.01070 0.01070 0.01150 0.00535 0.00000 0.00000
MgM3 0.00570 0.00570 0.00490 0.00285 0.00000 0.00000
FeM3 0.00570 0.00570 0.00490 0.00285 0.00000 0.00000
AlM3 0.00570 0.00570 0.00490 0.00285 0.00000 0.00000
SiM3 0.00570 0.00570 0.00490 0.00285 0.00000 0.00000
O 0.01710 0.01740 0.01730 0.00870 -0.00420 0.00000

loop_
_atom_site_label
_atom_site_fract_x
_atom_site_fract_y
_atom_site_fract_z
_atom_site_occupancy
MgM1 0.00000 0.00000 0.00000 0.06000
FeM1 0.00000 0.00000 0.00000 0.07000
AlM1 0.00000 0.00000 0.00000 0.49000
SiM1 0.00000 0.00000 0.00000 0.33000
MgM2 0.33333 0.66667 0.50000 0.04000
FeM2 0.33333 0.66667 0.50000 0.05000
AlM2 0.33333 0.66667 0.50000 0.32000
SiM2 0.33333 0.66667 0.50000 0.22000
MgM3 0.33333 0.66667 0.00000 0.01000
FeM3 0.33333 0.66667 0.00000 0.02000
AlM3 0.33333 0.66667 0.00000 0.10000
SiM3 0.33333 0.66667 0.00000 0.07000
O 0.66590 0.00000 0.25000 1.00000

loop_
_cod_related_entry_id
_cod_related_entry_database
_cod_related_entry_code
1 AMCSD 0005072
